data_7234416
loop_
_publ_author_name
'Rawad K. Hallani'
'Karl J. Thorley'
'Anna K. Hailey'
'Sean R. Parkin'
'Yueh-Lin Loo'
'John E. Anthony'

_publ_section_title
;
 The effect of regioisomerism on the crystal packing and device
 performance of desymmetrized anthradithiophenes
;
_journal_name_full 'Journal of Materials Chemistry C'
_journal_page_first 8956
_journal_page_last 8962
_journal_paper_doi 10.1039/C5TC02145F
_journal_volume 3
_journal_year 2015
_chemical_formula_moiety 'C32 H36 S2 Si'
_chemical_formula_sum 'C32 H36 S2 Si'
_chemical_formula_weight 512.82
_space_group_crystal_system monoclinic
_space_group_IT_number 14
_space_group_name_Hall '-P 2ybc'
_space_group_name_H-M_alt 'P 1 21/c 1'
_atom_sites_solution_hydrogens geom
_atom_sites_solution_primary direct
_atom_sites_solution_secondary difmap
_cell_angle_alpha 90
_cell_angle_beta 105.8296(3)
_cell_angle_gamma 90
_cell_formula_units_Z 4
_cell_length_a 13.9118(1)
_cell_length_b 8.7857(1)
_cell_length_c 23.9007(2)
_cell_measurement_reflns_used 70811
_cell_measurement_temperature 90.0(2)
_cell_measurement_theta_max 27.48
_cell_measurement_theta_min 1.00
_cell_volume 2810.48(4)
_computing_cell_refinement 'SCALEPACK (Otwinowski & Minor, 2006)'
_computing_data_collection 'COLLECT (Nonius, 1998)'
_computing_data_reduction 'DENZO-SMN (Otwinowski & Minor, 2006)'
_computing_molecular_graphics 'XP in SHELXTL (Sheldrick, 2008)'
_computing_publication_material 'SHELX (Sheldrick, 2008) and CIFFIX (Parkin, 2013)'
_computing_structure_refinement 'SHELXL-2013 (Sheldrick, 2008)'
_computing_structure_solution 'SHELXS-97 (Sheldrick, 2008)'
_diffrn_ambient_temperature 90.0(2)
_diffrn_detector_area_resol_mean 9.1
_diffrn_measured_fraction_theta_full 0.999
_diffrn_measured_fraction_theta_max 0.997
_diffrn_measurement_device_type 'Nonius KappaCCD diffractometer'
_diffrn_measurement_method '\f and \w scans at fixed \c = 55\%'
_diffrn_radiation_type MoK\a
_diffrn_radiation_wavelength 0.71073
_diffrn_reflns_av_R_equivalents 0.0435
_diffrn_reflns_av_unetI/netI 0.0246
_diffrn_reflns_Laue_measured_fraction_full 0.999
_diffrn_reflns_Laue_measured_fraction_max 0.997
_diffrn_reflns_limit_h_max 18
_diffrn_reflns_limit_h_min -18
_diffrn_reflns_limit_k_max 11
_diffrn_reflns_limit_k_min -11
_diffrn_reflns_limit_l_max 30
_diffrn_reflns_limit_l_min -30
_diffrn_reflns_number 77455
_diffrn_reflns_point_group_measured_fraction_full 0.999
_diffrn_reflns_point_group_measured_fraction_max 0.997
_diffrn_reflns_theta_full 25.242
_diffrn_reflns_theta_max 27.487
_diffrn_reflns_theta_min 1.521
_diffrn_source 'fine-focus sealed-tube'
_exptl_absorpt_coefficient_mu 0.251
_exptl_absorpt_correction_T_max 0.956
_exptl_absorpt_correction_T_min 0.826
_exptl_absorpt_correction_type multi-scan
_exptl_absorpt_process_details 'SADABS (Sheldrick, 2008)'
_exptl_crystal_colour red
_exptl_crystal_density_diffrn 1.212
_exptl_crystal_density_meas .
_exptl_crystal_density_method .
_exptl_crystal_description slab
_exptl_crystal_F_000 1096
_exptl_crystal_size_max 0.250
_exptl_crystal_size_mid 0.220
_exptl_crystal_size_min 0.140
_exptl_transmission_factor_max .
_exptl_transmission_factor_min .
_refine_diff_density_max 0.614
_refine_diff_density_min -0.489
_refine_diff_density_rms 0.071
_refine_ls_extinction_coef .
_refine_ls_extinction_method none
_refine_ls_goodness_of_fit_ref 1.085
_refine_ls_hydrogen_treatment constr
_refine_ls_matrix_type full
_refine_ls_number_parameters 348
_refine_ls_number_reflns 6430
_refine_ls_number_restraints 70
_refine_ls_restrained_S_all 1.090
_refine_ls_R_factor_all 0.0993
_refine_ls_R_factor_gt 0.0743
_refine_ls_shift/su_max 0.001
_refine_ls_shift/su_mean 0.000
_refine_ls_structure_factor_coef Fsqd
_refine_ls_weighting_details 'w=1/[\s^2^(Fo^2^)+(0.1425P)^2^+1.5728P] where P=(Fo^2^+2Fc^2^)/3'
_refine_ls_weighting_scheme calc
_refine_ls_wR_factor_gt 0.2189
_refine_ls_wR_factor_ref 0.2438
_reflns_Friedel_coverage 0.000
_reflns_Friedel_fraction_full .
_reflns_Friedel_fraction_max .
_reflns_number_gt 4634
_reflns_number_total 6430
_reflns_threshold_expression 'I > 2\s(I)'
_cod_data_source_file J-Mater-Chem-C-2015-3-8956.cif
_cod_data_source_block k13120u
_cod_original_sg_symbol_H-M 'P 21/c'
_cod_database_code 7234416
_shelx_space_group_comment
; 
The symmetry employed for this shelxl refinement is uniquely defined 
by the following loop, which should always be used as a source of 
symmetry information in preference to the above space-group names. 
They are only intended as comments. 
;
_shelx_estimated_absorpt_t_min 0.940
_shelx_estimated_absorpt_t_max 0.966
_shelxl_version_number 2013-4

loop_
_space_group_symop_operation_xyz
'x, y, z'
'-x, y+1/2, -z+1/2'
'-x, -y, -z'
'x, -y-1/2, z-1/2'

loop_
_atom_site_label
_atom_site_type_symbol
_atom_site_fract_x
_atom_site_fract_y
_atom_site_fract_z
_atom_site_U_iso_or_equiv
_atom_site_adp_type
_atom_site_occupancy
_atom_site_site_symmetry_order
_atom_site_calc_flag
_atom_site_refinement_flags_posn
_atom_site_refinement_flags_adp
_atom_site_refinement_flags_occupancy
_atom_site_disorder_assembly
_atom_site_disorder_group
Si1 Si 0.26638(9) 0.19551(14) 0.28652(5) 0.0758(4) Uani 1 1 d . . . . .
C1 C 0.42131(17) 0.5528(3) 0.41337(10) 0.0358(5) Uani 1 1 d . . . . .
C2 C 0.35811(17) 0.6510(3) 0.43452(11) 0.0368(5) Uani 1 1 d . . . . .
C3 C 0.25249(18) 0.6379(3) 0.41517(12) 0.0427(6) Uani 1 1 d . . . . .
H3 H 0.2228 0.5608 0.3881 0.051 Uiso 1 1 calc R U . . .
C4 C 0.19292(18) 0.7365(3) 0.43558(13) 0.0457(6) Uani 1 1 d . . . . .
C5 C 0.0830(2) 0.7432(3) 0.41996(16) 0.0552(8) Uani 1 1 d . . . . .
H5 H 0.0399 0.6767 0.3931 0.066 Uiso 1 1 calc R U . . .
C6 C 0.0518(2) 0.8551(4) 0.44860(18) 0.0679(10) Uani 1 1 d . . . . .
H6 H -0.0170 0.8759 0.4436 0.082 Uiso 1 1 calc R U . . .
S7 S 0.14614(6) 0.96018(9) 0.49567(4) 0.0625(3) Uani 1 1 d . . . . .
C8 C 0.2375(2) 0.8506(3) 0.47698(13) 0.0455(6) Uani 1 1 d . . . . .
C9 C 0.33881(19) 0.8665(3) 0.49763(12) 0.0424(6) Uani 1 1 d . . . . .
H9 H 0.3666 0.9426 0.5256 0.051 Uiso 1 1 calc R U . . .
C10 C 0.40233(17) 0.7666(3) 0.47641(11) 0.0358(5) Uani 1 1 d . . . . .
C11 C 0.50612(17) 0.7810(3) 0.49509(11) 0.0363(5) Uani 1 1 d . . . . .
H11 H 0.5347 0.8571 0.5229 0.044 Uiso 1 1 calc R U . . .
C12 C 0.56902(17) 0.6866(3) 0.47402(11) 0.0348(5) Uani 1 1 d . . . . .
C13 C 0.67487(18) 0.7044(3) 0.49327(12) 0.0384(5) Uani 1 1 d . . . . .
H13 H 0.7038 0.7805 0.5210 0.046 Uiso 1 1 calc R U . . .
C14 C 0.73429(17) 0.6104(3) 0.47128(12) 0.0406(6) Uani 1 1 d . . . . .
S15 S 0.86412(5) 0.61235(9) 0.48820(4) 0.0544(3) Uani 1 1 d . . . . .
C16 C 0.8630(2) 0.4597(4) 0.44201(16) 0.0570(8) Uani 1 1 d . . . . .
H16 H 0.9224 0.4164 0.4366 0.068 Uiso 1 1 calc R U . . .
C17 C 0.7716(2) 0.4074(3) 0.41443(14) 0.0496(7) Uani 1 1 d . . . . .
H17 H 0.7596 0.3247 0.3878 0.060 Uiso 1 1 calc R U . . .
C18 C 0.69308(18) 0.4926(3) 0.43024(12) 0.0408(6) Uani 1 1 d . . . . .
C19 C 0.59127(18) 0.4731(3) 0.41095(11) 0.0381(5) Uani 1 1 d . . . . .
H19 H 0.5641 0.3951 0.3837 0.046 Uiso 1 1 calc R U . . .
C20 C 0.52640(17) 0.5699(3) 0.43193(11) 0.0356(5) Uani 1 1 d . . . . .
C21 C 0.37683(19) 0.4359(3) 0.37278(12) 0.0426(6) Uani 1 1 d . . . . .
C22 C 0.3354(2) 0.3383(4) 0.33896(13) 0.0542(7) Uani 1 1 d . . . . .
C23 C 0.1326(4) 0.2065(6) 0.2916(2) 0.0983(15) Uani 1 1 d . . . . .
H23 H 0.1109 0.3140 0.2817 0.118 Uiso 1 1 calc R U . . .
C24 C 0.0592(5) 0.1044(11) 0.2443(3) 0.172(3) Uani 1 1 d . . . . .
H24A H 0.0688 -0.0028 0.2558 0.258 Uiso 1 1 calc R U . . .
H24B H 0.0732 0.1185 0.2066 0.258 Uiso 1 1 calc R U . . .
H24C H -0.0100 0.1342 0.2412 0.258 Uiso 1 1 calc R U . . .
C25 C 0.1205(3) 0.1792(6) 0.3502(2) 0.0959(14) Uani 1 1 d . . . . .
H25A H 0.1717 0.2391 0.3785 0.115 Uiso 1 1 calc R U . . .
H25B H 0.1339 0.0703 0.3598 0.115 Uiso 1 1 calc R U . . .
C26 C 0.0165(4) 0.2198(7) 0.3579(2) 0.1064(16) Uani 1 1 d . . . . .
H26A H 0.0007 0.3260 0.3466 0.160 Uiso 1 1 calc R U . . .
H26B H 0.0173 0.2059 0.3987 0.160 Uiso 1 1 calc R U . . .
H26C H -0.0342 0.1531 0.3333 0.160 Uiso 1 1 calc R U . . .
C27 C 0.333(2) 0.0050(17) 0.3084(8) 0.130(5) Uani 0.591(6) 1 d D U P A 1
H27 H 0.2949 -0.0364 0.3348 0.156 Uiso 0.591(6) 1 calc R U P A 1
C28 C 0.4393(7) 0.0028(9) 0.3490(4) 0.0921(19) Uani 0.591(6) 1 d D U P A 1
H28A H 0.4570 -0.1015 0.3624 0.138 Uiso 0.591(6) 1 calc R U P A 1
H28B H 0.4426 0.0688 0.3825 0.138 Uiso 0.591(6) 1 calc R U P A 1
H28C H 0.4862 0.0396 0.3280 0.138 Uiso 0.591(6) 1 calc R U P A 1
C29 C 0.318(2) -0.1191(19) 0.2641(9) 0.200(7) Uani 0.591(6) 1 d D U P A 1
H29A H 0.2521 -0.1593 0.2648 0.241 Uiso 0.591(6) 1 calc R U P A 1
H29B H 0.3049 -0.0599 0.2275 0.241 Uiso 0.591(6) 1 calc R U P A 1
C30 C 0.3581(12) -0.2327(13) 0.2515(6) 0.198(6) Uani 0.591(6) 1 d D U P A 1
H30A H 0.4213 -0.2045 0.2436 0.296 Uiso 0.591(6) 1 calc R U P A 1
H30B H 0.3139 -0.2800 0.2168 0.296 Uiso 0.591(6) 1 calc R U P A 1
H30C H 0.3712 -0.3048 0.2840 0.296 Uiso 0.591(6) 1 calc R U P A 1
C27' C 0.326(4) 0.030(2) 0.2895(11) 0.130(5) Uani 0.409(6) 1 d D U P A 2
H27' H 0.3889 0.0533 0.2782 0.156 Uiso 0.409(6) 1 calc R U P A 2
C28' C 0.3593(11) -0.0215(13) 0.3520(6) 0.0921(19) Uani 0.409(6) 1 d D U P A 2
H28D H 0.3949 0.0614 0.3765 0.138 Uiso 0.409(6) 1 calc R U P A 2
H28E H 0.4039 -0.1095 0.3553 0.138 Uiso 0.409(6) 1 calc R U P A 2
H28F H 0.3007 -0.0504 0.3648 0.138 Uiso 0.409(6) 1 calc R U P A 2
C29' C 0.275(3) -0.097(3) 0.2504(12) 0.200(7) Uani 0.409(6) 1 d D U P A 2
H29C H 0.2255 -0.0450 0.2187 0.241 Uiso 0.409(6) 1 calc R U P A 2
H29D H 0.3272 -0.1353 0.2326 0.241 Uiso 0.409(6) 1 calc R U P A 2
C30' C 0.2324(19) -0.212(2) 0.2598(9) 0.198(6) Uani 0.409(6) 1 d D U P A 2
H30D H 0.2016 -0.2639 0.2229 0.296 Uiso 0.409(6) 1 calc R U P A 2
H30E H 0.1806 -0.1843 0.2787 0.296 Uiso 0.409(6) 1 calc R U P A 2
H30F H 0.2807 -0.2807 0.2853 0.296 Uiso 0.409(6) 1 calc R U P A 2
C31 C 0.2866(10) 0.2302(12) 0.2148(5) 0.095(3) Uani 0.507(6) 1 d D U P A 1
H31 H 0.2491 0.1533 0.1862 0.114 Uiso 0.507(6) 1 calc R U P A 1
C32 C 0.3962(11) 0.2339(18) 0.2138(6) 0.138(3) Uani 0.507(6) 1 d D U P A 1
H32A H 0.3997 0.2457 0.1736 0.206 Uiso 0.507(6) 1 calc R U P A 1
H32B H 0.4289 0.1386 0.2299 0.206 Uiso 0.507(6) 1 calc R U P A 1
H32C H 0.4300 0.3197 0.2372 0.206 Uiso 0.507(6) 1 calc R U P A 1
C33 C 0.2468(12) 0.3829(15) 0.1975(5) 0.115(3) Uani 0.507(6) 1 d D U P A 1
H33A H 0.2875 0.4567 0.2255 0.137 Uiso 0.507(6) 1 calc R U P A 1
H33B H 0.1781 0.3873 0.2018 0.137 Uiso 0.507(6) 1 calc R U P A 1
C34 C 0.2431(11) 0.4370(14) 0.1365(4) 0.127(3) Uani 0.507(6) 1 d D U P A 1
H34A H 0.3079 0.4809 0.1365 0.191 Uiso 0.507(6) 1 calc R U P A 1
H34B H 0.1909 0.5144 0.1242 0.191 Uiso 0.507(6) 1 calc R U P A 1
H34C H 0.2283 0.3507 0.1096 0.191 Uiso 0.507(6) 1 calc R U P A 1
C31' C 0.2487(10) 0.2936(14) 0.2105(6) 0.095(3) Uani 0.493(6) 1 d D U P A 2
H31' H 0.2207 0.2132 0.1810 0.114 Uiso 0.493(6) 1 calc R U P A 2
C32' C 0.1765(12) 0.4267(17) 0.1953(7) 0.138(3) Uani 0.493(6) 1 d D U P A 2
H32D H 0.1099 0.3936 0.1966 0.206 Uiso 0.493(6) 1 calc R U P A 2
H32E H 0.1734 0.4631 0.1561 0.206 Uiso 0.493(6) 1 calc R U P A 2
H32F H 0.1996 0.5092 0.2233 0.206 Uiso 0.493(6) 1 calc R U P A 2
C33' C 0.3450(10) 0.3402(16) 0.1998(4) 0.115(3) Uani 0.493(6) 1 d D U P A 2
H33C H 0.3883 0.2489 0.2052 0.137 Uiso 0.493(6) 1 calc R U P A 2
H33D H 0.3774 0.4133 0.2307 0.137 Uiso 0.493(6) 1 calc R U P A 2
C34' C 0.3453(12) 0.4109(15) 0.1421(4) 0.127(3) Uani 0.493(6) 1 d D U P A 2
H34D H 0.4098 0.4603 0.1456 0.191 Uiso 0.493(6) 1 calc R U P A 2
H34E H 0.2917 0.4867 0.1310 0.191 Uiso 0.493(6) 1 calc R U P A 2
H34F H 0.3344 0.3315 0.1122 0.191 Uiso 0.493(6) 1 calc R U P A 2

loop_
_atom_site_aniso_label
_atom_site_aniso_U_11
_atom_site_aniso_U_22
_atom_site_aniso_U_33
_atom_site_aniso_U_23
_atom_site_aniso_U_13
_atom_site_aniso_U_12
Si1 0.0741(7) 0.0828(8) 0.0663(6) -0.0296(5) 0.0122(5) -0.0263(5)
C1 0.0313(11) 0.0353(12) 0.0402(13) 0.0029(10) 0.0087(9) 0.0030(9)
C2 0.0281(11) 0.0358(12) 0.0465(13) 0.0057(10) 0.0106(9) 0.0036(9)
C3 0.0288(11) 0.0405(13) 0.0566(15) 0.0041(12) 0.0079(10) 0.0013(10)
C4 0.0300(12) 0.0415(14) 0.0676(18) 0.0114(13) 0.0169(11) 0.0052(10)
C5 0.0338(13) 0.0453(15) 0.089(2) 0.0120(15) 0.0218(14) 0.0049(11)
C6 0.0357(15) 0.0549(18) 0.121(3) 0.0150(19) 0.0337(17) 0.0094(13)
S7 0.0454(4) 0.0471(4) 0.1054(7) 0.0051(4) 0.0382(4) 0.0110(3)
C8 0.0368(13) 0.0372(13) 0.0693(17) 0.0103(13) 0.0262(12) 0.0088(10)
C9 0.0386(13) 0.0353(12) 0.0571(16) 0.0011(11) 0.0198(11) 0.0057(10)
C10 0.0315(11) 0.0337(12) 0.0441(13) 0.0040(10) 0.0134(10) 0.0047(9)
C11 0.0333(11) 0.0316(12) 0.0439(13) 0.0010(10) 0.0103(10) 0.0009(9)
C12 0.0281(11) 0.0334(12) 0.0428(13) 0.0039(10) 0.0096(9) 0.0036(9)
C13 0.0299(11) 0.0339(12) 0.0498(14) 0.0031(11) 0.0080(10) 0.0002(9)
C14 0.0278(11) 0.0386(13) 0.0566(15) 0.0090(11) 0.0136(10) 0.0028(9)
S15 0.0282(3) 0.0488(4) 0.0867(6) 0.0063(4) 0.0167(3) 0.0042(3)
C16 0.0375(14) 0.0559(18) 0.084(2) 0.0097(16) 0.0283(14) 0.0122(12)
C17 0.0405(14) 0.0491(16) 0.0640(18) 0.0059(13) 0.0222(13) 0.0113(12)
C18 0.0354(12) 0.0394(13) 0.0514(15) 0.0075(11) 0.0183(11) 0.0083(10)
C19 0.0352(12) 0.0367(12) 0.0441(13) 0.0007(10) 0.0138(10) 0.0056(10)
C20 0.0310(11) 0.0364(12) 0.0406(13) 0.0055(10) 0.0116(9) 0.0045(9)
C21 0.0346(12) 0.0452(14) 0.0468(14) 0.0009(12) 0.0088(10) 0.0028(11)
C22 0.0488(16) 0.0589(18) 0.0522(16) -0.0069(14) 0.0091(13) -0.0043(14)
C23 0.081(3) 0.115(4) 0.083(3) -0.010(3) -0.004(2) -0.034(3)
C24 0.114(5) 0.241(9) 0.140(6) -0.067(6) -0.002(4) -0.058(6)
C25 0.071(3) 0.113(4) 0.097(3) 0.001(3) 0.012(2) -0.023(2)
C26 0.078(3) 0.121(4) 0.112(4) -0.014(3) 0.012(3) 0.006(3)
C27 0.151(6) 0.074(6) 0.127(12) -0.047(7) -0.023(9) 0.011(6)
C28 0.113(5) 0.075(4) 0.091(4) -0.013(3) 0.034(4) 0.013(4)
C29 0.257(19) 0.104(7) 0.186(10) -0.089(7) -0.031(9) 0.011(9)
C30 0.264(14) 0.113(6) 0.167(9) -0.083(7) -0.024(9) 0.010(8)
C27' 0.151(6) 0.074(6) 0.127(12) -0.047(7) -0.023(9) 0.011(6)
C28' 0.113(5) 0.075(4) 0.091(4) -0.013(3) 0.034(4) 0.013(4)
C29' 0.257(19) 0.104(7) 0.186(10) -0.089(7) -0.031(9) 0.011(9)
C30' 0.264(14) 0.113(6) 0.167(9) -0.083(7) -0.024(9) 0.010(8)
C31 0.123(7) 0.084(6) 0.072(3) -0.028(5) 0.018(5) -0.027(4)
C32 0.149(7) 0.145(8) 0.124(7) -0.022(6) 0.046(6) -0.014(6)
C33 0.158(7) 0.119(6) 0.078(4) -0.002(4) 0.051(5) -0.006(5)
C34 0.184(9) 0.133(6) 0.070(4) -0.010(4) 0.043(5) -0.046(7)
C31' 0.123(7) 0.084(6) 0.072(3) -0.028(5) 0.018(5) -0.027(4)
C32' 0.149(7) 0.145(8) 0.124(7) -0.022(6) 0.046(6) -0.014(6)
C33' 0.158(7) 0.119(6) 0.078(4) -0.002(4) 0.051(5) -0.006(5)
C34' 0.184(9) 0.133(6) 0.070(4) -0.010(4) 0.043(5) -0.046(7)

loop_
_atom_type_symbol
_atom_type_description
_atom_type_scat_dispersion_real
_atom_type_scat_dispersion_imag
_atom_type_scat_source
C C 0.0033 0.0016 'International Tables Vol C Tables 4.2.6.8 and 6.1.1.4'
H H 0.0000 0.0000 'International Tables Vol C Tables 4.2.6.8 and 6.1.1.4'
Si Si 0.0817 0.0704 'International Tables Vol C Tables 4.2.6.8 and 6.1.1.4'
S S 0.1246 0.1234 'International Tables Vol C Tables 4.2.6.8 and 6.1.1.4'

loop_
_geom_angle_atom_site_label_1
_geom_angle_atom_site_label_2
_geom_angle_atom_site_label_3
_geom_angle
_geom_angle_site_symmetry_1
_geom_angle_site_symmetry_3
C27' Si1 C22 113.6(8) . .
C31 Si1 C22 109.7(4) . .
C27' Si1 C23 122.0(18) . .
C31 Si1 C23 116.9(4) . .
C22 Si1 C23 105.02(18) . .
C31 Si1 C27 102.3(9) . .
C22 Si1 C27 106.5(4) . .
C23 Si1 C27 116.0(10) . .
C27' Si1 C31' 110.9(14) . .
C22 Si1 C31' 103.9(4) . .
C23 Si1 C31' 99.1(4) . .
C20 C1 C2 120.7(2) . .
C20 C1 C21 120.4(2) . .
C2 C1 C21 118.8(2) . .
C1 C2 C3 121.4(2) . .
C1 C2 C10 119.2(2) . .
C3 C2 C10 119.4(2) . .
C4 C3 C2 120.2(2) . .
C4 C3 H3 119.9 . .
C2 C3 H3 119.9 . .
C3 C4 C8 119.9(2) . .
C3 C4 C5 128.2(3) . .
C8 C4 C5 111.9(2) . .
C6 C5 C4 111.0(3) . .
C6 C5 H5 124.5 . .
C4 C5 H5 124.5 . .
C5 C6 S7 115.4(2) . .
C5 C6 H6 122.3 . .
S7 C6 H6 122.3 . .
C6 S7 C8 90.87(15) . .
C9 C8 C4 122.1(2) . .
C9 C8 S7 127.0(2) . .
C4 C8 S7 110.86(19) . .
C8 C9 C10 119.0(3) . .
C8 C9 H9 120.5 . .
C10 C9 H9 120.5 . .
C11 C10 C9 121.0(2) . .
C11 C10 C2 119.6(2) . .
C9 C10 C2 119.3(2) . .
C12 C11 C10 121.8(2) . .
C12 C11 H11 119.1 . .
C10 C11 H11 119.1 . .
C11 C12 C13 120.8(2) . .
C11 C12 C20 119.6(2) . .
C13 C12 C20 119.6(2) . .
C14 C13 C12 119.2(2) . .
C14 C13 H13 120.4 . .
C12 C13 H13 120.4 . .
C13 C14 C18 121.8(2) . .
C13 C14 S15 127.0(2) . .
C18 C14 S15 111.23(18) . .
C16 S15 C14 90.89(13) . .
C17 C16 S15 114.8(2) . .
C17 C16 H16 122.6 . .
S15 C16 H16 122.6 . .
C16 C17 C18 111.9(3) . .
C16 C17 H17 124.0 . .
C18 C17 H17 124.0 . .
C19 C18 C14 120.1(2) . .
C19 C18 C17 128.7(3) . .
C14 C18 C17 111.1(2) . .
C18 C19 C20 120.0(2) . .
C18 C19 H19 120.0 . .
C20 C19 H19 120.0 . .
C1 C20 C19 121.7(2) . .
C1 C20 C12 119.1(2) . .
C19 C20 C12 119.3(2) . .
C22 C21 C1 177.2(3) . .
C21 C22 Si1 177.1(3) . .
C25 C23 C24 111.5(5) . .
C25 C23 Si1 114.8(3) . .
C24 C23 Si1 112.3(4) . .
C25 C23 H23 105.8 . .
C24 C23 H23 105.8 . .
Si1 C23 H23 105.8 . .
C23 C24 H24A 109.5 . .
C23 C24 H24B 109.5 . .
H24A C24 H24B 109.5 . .
C23 C24 H24C 109.5 . .
H24A C24 H24C 109.5 . .
H24B C24 H24C 109.5 . .
C23 C25 C26 115.3(4) . .
C23 C25 H25A 108.4 . .
C26 C25 H25A 108.4 . .
C23 C25 H25B 108.4 . .
C26 C25 H25B 108.4 . .
H25A C25 H25B 107.5 . .
C25 C26 H26A 109.5 . .
C25 C26 H26B 109.5 . .
H26A C26 H26B 109.5 . .
C25 C26 H26C 109.5 . .
H26A C26 H26C 109.5 . .
H26B C26 H26C 109.5 . .
C29 C27 C28 111.5(19) . .
C29 C27 Si1 118.6(10) . .
C28 C27 Si1 119.8(10) . .
C29 C27 H27 100.7 . .
C28 C27 H27 100.7 . .
Si1 C27 H27 100.7 . .
C27 C28 H28A 109.5 . .
C27 C28 H28B 109.5 . .
H28A C28 H28B 109.5 . .
C27 C28 H28C 109.5 . .
H28A C28 H28C 109.5 . .
H28B C28 H28C 109.5 . .
C30 C29 C27 141.8(18) . .
C30 C29 H29A 101.5 . .
C27 C29 H29A 101.5 . .
C30 C29 H29B 101.5 . .
C27 C29 H29B 101.5 . .
H29A C29 H29B 104.6 . .
C29 C30 H30A 109.5 . .
C29 C30 H30B 109.5 . .
H30A C30 H30B 109.5 . .
C29 C30 H30C 109.5 . .
H30A C30 H30C 109.5 . .
H30B C30 H30C 109.5 . .
C29' C27' C28' 111(2) . .
C29' C27' Si1 118(2) . .
C28' C27' Si1 109(2) . .
C29' C27' H27' 106.1 . .
C28' C27' H27' 106.1 . .
Si1 C27' H27' 106.1 . .
C27' C28' H28D 109.5 . .
C27' C28' H28E 109.5 . .
H28D C28' H28E 109.5 . .
C27' C28' H28F 109.5 . .
H28D C28' H28F 109.5 . .
H28E C28' H28F 109.5 . .
C30' C29' C27' 132(3) . .
C30' C29' H29C 104.2 . .
C27' C29' H29C 104.2 . .
C30' C29' H29D 104.2 . .
C27' C29' H29D 104.2 . .
H29C C29' H29D 105.5 . .
C29' C30' H30D 109.5 . .
C29' C30' H30E 109.5 . .
H30D C30' H30E 109.5 . .
C29' C30' H30F 109.5 . .
H30D C30' H30F 109.5 . .
H30E C30' H30F 109.5 . .
C33 C31 C32 106.0(10) . .
C33 C31 Si1 105.8(8) . .
C32 C31 Si1 115.1(9) . .
C33 C31 H31 109.9 . .
C32 C31 H31 109.9 . .
Si1 C31 H31 109.9 . .
C31 C32 H32A 109.5 . .
C31 C32 H32B 109.5 . .
H32A C32 H32B 109.5 . .
C31 C32 H32C 109.5 . .
H32A C32 H32C 109.5 . .
H32B C32 H32C 109.5 . .
C31 C33 C34 117.9(11) . .
C31 C33 H33A 107.8 . .
C34 C33 H33A 107.8 . .
C31 C33 H33B 107.8 . .
C34 C33 H33B 107.8 . .
H33A C33 H33B 107.2 . .
C33 C34 H34A 109.5 . .
C33 C34 H34B 109.5 . .
H34A C34 H34B 109.5 . .
C33 C34 H34C 109.5 . .
H34A C34 H34C 109.5 . .
H34B C34 H34C 109.5 . .
C33' C31' C32' 108.3(11) . .
C33' C31' Si1 112.9(9) . .
C32' C31' Si1 117.8(9) . .
C33' C31' H31' 105.6 . .
C32' C31' H31' 105.6 . .
Si1 C31' H31' 105.6 . .
C31' C32' H32D 109.5 . .
C31' C32' H32E 109.5 . .
H32D C32' H32E 109.5 . .
C31' C32' H32F 109.5 . .
H32D C32' H32F 109.5 . .
H32E C32' H32F 109.5 . .
C31' C33' C34' 119.7(12) . .
C31' C33' H33C 107.4 . .
C34' C33' H33C 107.4 . .
C31' C33' H33D 107.4 . .
C34' C33' H33D 107.4 . .
H33C C33' H33D 106.9 . .
C33' C34' H34D 109.5 . .
C33' C34' H34E 109.5 . .
H34D C34' H34E 109.5 . .
C33' C34' H34F 109.5 . .
H34D C34' H34F 109.5 . .
H34E C34' H34F 109.5 . .

loop_
_geom_bond_atom_site_label_1
_geom_bond_atom_site_label_2
_geom_bond_distance
_geom_bond_site_symmetry_2
Si1 C27' 1.66(3) .
Si1 C31 1.838(12) .
Si1 C22 1.847(3) .
Si1 C23 1.899(5) .
Si1 C27 1.918(17) .
Si1 C31' 1.965(13) .
C1 C20 1.415(3) .
C1 C2 1.420(3) .
C1 C21 1.433(4) .
C2 C3 1.420(3) .
C2 C10 1.441(4) .
C3 C4 1.377(4) .
C3 H3 0.9500 .
C4 C8 1.427(4) .
C4 C5 1.474(3) .
C5 C6 1.336(5) .
C5 H5 0.9500 .
C6 S7 1.742(4) .
C6 H6 0.9500 .
S7 C8 1.746(3) .
C8 C9 1.368(4) .
C9 C10 1.433(3) .
C9 H9 0.9500 .
C10 C11 1.396(3) .
C11 C12 1.396(3) .
C11 H11 0.9500 .
C12 C13 1.427(3) .
C12 C20 1.445(4) .
C13 C14 1.371(4) .
C13 H13 0.9500 .
C14 C18 1.434(4) .
C14 S15 1.740(2) .
S15 C16 1.734(4) .
C16 C17 1.343(4) .
C16 H16 0.9500 .
C17 C18 1.456(3) .
C17 H17 0.9500 .
C18 C19 1.375(3) .
C19 C20 1.427(3) .
C19 H19 0.9500 .
C21 C22 1.211(4) .
C23 C25 1.476(7) .
C23 C24 1.579(7) .
C23 H23 1.0000 .
C24 H24A 0.9800 .
C24 H24B 0.9800 .
C24 H24C 0.9800 .
C25 C26 1.550(7) .
C25 H25A 0.9900 .
C25 H25B 0.9900 .
C26 H26A 0.9800 .
C26 H26B 0.9800 .
C26 H26C 0.9800 .
C27 C29 1.495(15) .
C27 C28 1.53(2) .
C27 H27 1.0000 .
C28 H28A 0.9800 .
C28 H28B 0.9800 .
C28 H28C 0.9800 .
C29 C30 1.22(2) .
C29 H29A 0.9900 .
C29 H29B 0.9900 .
C30 H30A 0.9800 .
C30 H30B 0.9800 .
C30 H30C 0.9800 .
C27' C29' 1.506(16) .
C27' C28' 1.51(2) .
C27' H27' 1.0000 .
C28' H28D 0.9800 .
C28' H28E 0.9800 .
C28' H28F 0.9800 .
C29' C30' 1.23(3) .
C29' H29C 0.9900 .
C29' H29D 0.9900 .
C30' H30D 0.9800 .
C30' H30E 0.9800 .
C30' H30F 0.9800 .
C31 C33 1.467(13) .
C31 C32 1.531(15) .
C31 H31 1.0000 .
C32 H32A 0.9800 .
C32 H32B 0.9800 .
C32 H32C 0.9800 .
C33 C34 1.520(12) .
C33 H33A 0.9900 .
C33 H33B 0.9900 .
C34 H34A 0.9800 .
C34 H34B 0.9800 .
C34 H34C 0.9800 .
C31' C33' 1.488(14) .
C31' C32' 1.520(16) .
C31' H31' 1.0000 .
C32' H32D 0.9800 .
C32' H32E 0.9800 .
C32' H32F 0.9800 .
C33' C34' 1.514(12) .
C33' H33C 0.9900 .
C33' H33D 0.9900 .
C34' H34D 0.9800 .
C34' H34E 0.9800 .
C34' H34F 0.9800 .

loop_
_geom_torsion_atom_site_label_1
_geom_torsion_atom_site_label_2
_geom_torsion_atom_site_label_3
_geom_torsion_atom_site_label_4
_geom_torsion
_geom_torsion_site_symmetry_1
_geom_torsion_site_symmetry_2
_geom_torsion_site_symmetry_3
_geom_torsion_site_symmetry_4
C20 C1 C2 C3 178.4(2) . . . .
C21 C1 C2 C3 -1.6(4) . . . .
C20 C1 C2 C10 -1.5(4) . . . .
C21 C1 C2 C10 178.5(2) . . . .
C1 C2 C3 C4 -178.8(2) . . . .
C10 C2 C3 C4 1.1(4) . . . .
C2 C3 C4 C8 -1.0(4) . . . .
C2 C3 C4 C5 178.6(3) . . . .
C3 C4 C5 C6 -179.7(3) . . . .
C8 C4 C5 C6 0.0(4) . . . .
C4 C5 C6 S7 -0.2(4) . . . .
C5 C6 S7 C8 0.4(3) . . . .
C3 C4 C8 C9 0.0(4) . . . .
C5 C4 C8 C9 -179.7(3) . . . .
C3 C4 C8 S7 180.0(2) . . . .
C5 C4 C8 S7 0.3(3) . . . .
C6 S7 C8 C9 179.6(3) . . . .
C6 S7 C8 C4 -0.4(2) . . . .
C4 C8 C9 C10 0.9(4) . . . .
S7 C8 C9 C10 -179.1(2) . . . .
C8 C9 C10 C11 178.4(2) . . . .
C8 C9 C10 C2 -0.8(4) . . . .
C1 C2 C10 C11 0.5(4) . . . .
C3 C2 C10 C11 -179.3(2) . . . .
C1 C2 C10 C9 179.7(2) . . . .
C3 C2 C10 C9 -0.2(4) . . . .
C9 C10 C11 C12 -178.7(2) . . . .
C2 C10 C11 C12 0.4(4) . . . .
C10 C11 C12 C13 179.3(2) . . . .
C10 C11 C12 C20 -0.3(4) . . . .
C11 C12 C13 C14 -179.5(2) . . . .
C20 C12 C13 C14 0.2(4) . . . .
C12 C13 C14 C18 -1.2(4) . . . .
C12 C13 C14 S15 179.69(19) . . . .
C13 C14 S15 C16 178.9(3) . . . .
C18 C14 S15 C16 -0.3(2) . . . .
C14 S15 C16 C17 0.3(3) . . . .
S15 C16 C17 C18 -0.2(4) . . . .
C13 C14 C18 C19 1.3(4) . . . .
S15 C14 C18 C19 -179.5(2) . . . .
C13 C14 C18 C17 -179.0(2) . . . .
S15 C14 C18 C17 0.2(3) . . . .
C16 C17 C18 C19 179.7(3) . . . .
C16 C17 C18 C14 0.0(4) . . . .
C14 C18 C19 C20 -0.2(4) . . . .
C17 C18 C19 C20 -179.8(3) . . . .
C2 C1 C20 C19 -179.6(2) . . . .
C21 C1 C20 C19 0.4(4) . . . .
C2 C1 C20 C12 1.6(4) . . . .
C21 C1 C20 C12 -178.5(2) . . . .
C18 C19 C20 C1 -179.6(2) . . . .
C18 C19 C20 C12 -0.8(4) . . . .
C11 C12 C20 C1 -0.7(3) . . . .
C13 C12 C20 C1 179.7(2) . . . .
C11 C12 C20 C19 -179.5(2) . . . .
C13 C12 C20 C19 0.9(3) . . . .
C27' Si1 C23 C25 73.5(10) . . . .
C31 Si1 C23 C25 -179.5(5) . . . .
C22 Si1 C23 C25 -57.6(4) . . . .
C27 Si1 C23 C25 59.6(6) . . . .
C31' Si1 C23 C25 -164.8(5) . . . .
C27' Si1 C23 C24 -55.4(10) . . . .
C31 Si1 C23 C24 51.7(6) . . . .
C22 Si1 C23 C24 173.6(5) . . . .
C27 Si1 C23 C24 -69.2(7) . . . .
C31' Si1 C23 C24 66.4(6) . . . .
C24 C23 C25 C26 -62.8(7) . . . .
Si1 C23 C25 C26 168.0(4) . . . .
C28 C27 C29 C30 9(6) . . . .
Si1 C27 C29 C30 155(4) . . . .
C31 Si1 C27' C29' -71(3) . . . .
C22 Si1 C27' C29' 178(3) . . . .
C23 Si1 C27' C29' 50(4) . . . .
C27 Si1 C27' C29' 117(12) . . . .
C31' Si1 C27' C29' -66(4) . . . .
C31 Si1 C27' C28' 161(3) . . . .
C22 Si1 C27' C28' 50(3) . . . .
C23 Si1 C27' C28' -77(2) . . . .
C27 Si1 C27' C28' -10(7) . . . .
C31' Si1 C27' C28' 167(2) . . . .
C28' C27' C29' C30' 24(7) . . . .
Si1 C27' C29' C30' -103(4) . . . .
C27' Si1 C31 C33 -176.0(16) . . . .
C22 Si1 C31 C33 -61.2(9) . . . .
C23 Si1 C31 C33 58.2(10) . . . .
C27 Si1 C31 C33 -173.9(11) . . . .
C31' Si1 C31 C33 17.4(14) . . . .
C27' Si1 C31 C32 -59.3(15) . . . .
C22 Si1 C31 C32 55.5(9) . . . .
C23 Si1 C31 C32 174.9(8) . . . .
C27 Si1 C31 C32 -57.2(11) . . . .
C31' Si1 C31 C32 134(2) . . . .
C32 C31 C33 C34 63.7(15) . . . .
Si1 C31 C33 C34 -173.6(11) . . . .
C32' C31' C33' C34' -50.5(15) . . . .
Si1 C31' C33' C34' 177.2(10) . . . .
